data_7720173
loop_
_publ_author_name
'Huang, Wen-Hui'
'Liang, Qian-Qian'
'Shi, Zi-Chen'
'Yang, Jian-Hui'
'Liu, Bin'

_publ_section_title
;
 A step-by-step structural transformation of the Ru-Ru bonding unit from a
 paddle-wheel to edge-sharing bi-octahedra configuration.
;
_journal_issue 7
_journal_name_full 'Dalton transactions (Cambridge, England : 2003)'
_journal_page_first 3011
_journal_page_last 3018
_journal_paper_doi 10.1039/d5dt02334c
_journal_volume 55
_journal_year 2026
_chemical_formula_moiety 'C16 H14 F12 O10 Ru2'
_chemical_formula_sum 'C16 H14 F12 O10 Ru2'
_chemical_formula_weight 796.41
_space_group_crystal_system monoclinic
_space_group_IT_number 14
_space_group_name_Hall '-P 2ybc'
_space_group_name_H-M_alt 'P 1 21/c 1'
_atom_sites_solution_hydrogens difmap
_atom_sites_solution_primary dual
_audit_creation_method SHELXL-2018/3
_audit_update_record
;
2026-01-12 deposited with the CCDC.	2026-01-14 downloaded from the CCDC.
;
_cell_angle_alpha 90
_cell_angle_beta 94.729(2)
_cell_angle_gamma 90
_cell_formula_units_Z 4
_cell_length_a 14.2457(9)
_cell_length_b 9.0514(5)
_cell_length_c 18.7279(11)
_cell_measurement_reflns_used 9925
_cell_measurement_temperature 150(2)
_cell_measurement_theta_max 56.986
_cell_measurement_theta_min 4.744
_cell_volume 2406.6(2)
_computing_cell_refinement 'Bruker SAINT'
_computing_data_collection 'Bruker APEX2'
_computing_data_reduction 'Bruker SAINT'
_computing_molecular_graphics 'Bruker SHELXTL'
_computing_publication_material 'Bruker SHELXTL'
_computing_structure_refinement 'SHELXL-2018/3 (Sheldrick, 2018)'
_computing_structure_solution 'SHELXT 2018/2 (Sheldrick, 2018)'
_diffrn_ambient_temperature 150(2)
_diffrn_measured_fraction_theta_full 0.986
_diffrn_measured_fraction_theta_max 0.976
_diffrn_measurement_device_type 'Bruker D8 VENTURE'
_diffrn_measurement_method '\f and \w scans'
_diffrn_radiation_type GaK\a
_diffrn_radiation_wavelength 1.34139
_diffrn_reflns_av_unetI/netI 0.0547
_diffrn_reflns_Laue_measured_fraction_full 0.986
_diffrn_reflns_Laue_measured_fraction_max 0.976
_diffrn_reflns_limit_h_max 17
_diffrn_reflns_limit_h_min -17
_diffrn_reflns_limit_k_max 11
_diffrn_reflns_limit_k_min -11
_diffrn_reflns_limit_l_max 23
_diffrn_reflns_limit_l_min -3
_diffrn_reflns_number 4884
_diffrn_reflns_point_group_measured_fraction_full 0.986
_diffrn_reflns_point_group_measured_fraction_max 0.976
_diffrn_reflns_theta_full 53.594
_diffrn_reflns_theta_max 57.549
_diffrn_reflns_theta_min 2.708
_exptl_absorpt_coefficient_mu 7.779
_exptl_absorpt_correction_T_max 0.390
_exptl_absorpt_correction_T_min 0.248
_exptl_absorpt_correction_type multi-scan
_exptl_absorpt_process_details sadabs
_exptl_crystal_colour red-brown
_exptl_crystal_density_diffrn 2.198
_exptl_crystal_description block
_exptl_crystal_F_000 1544
_exptl_crystal_size_max 0.250
_exptl_crystal_size_mid 0.180
_exptl_crystal_size_min 0.150
_refine_diff_density_max 1.910
_refine_diff_density_min -1.400
_refine_diff_density_rms 0.221
_refine_ls_extinction_method none
_refine_ls_goodness_of_fit_ref 0.906
_refine_ls_hydrogen_treatment constr
_refine_ls_matrix_type full
_refine_ls_number_parameters 362
_refine_ls_number_reflns 4884
_refine_ls_number_restraints 0
_refine_ls_restrained_S_all 0.906
_refine_ls_R_factor_all 0.0789
_refine_ls_R_factor_gt 0.0667
_refine_ls_shift/su_max 0.000
_refine_ls_shift/su_mean 0.000
_refine_ls_structure_factor_coef Fsqd
_refine_ls_weighting_details 'w=1/[\s^2^(Fo^2^)+(0.0087P)^2^+108.3516P] where P=(Fo^2^+2Fc^2^)/3'
_refine_ls_weighting_scheme calc
_refine_ls_wR_factor_gt 0.1601
_refine_ls_wR_factor_ref 0.1683
_reflns_Friedel_coverage 0.000
_reflns_number_gt 4068
_reflns_number_total 4884
_reflns_threshold_expression 'I > 2\s(I)'
_cod_data_source_file d5dt02334c2.cif
_cod_data_source_block 2
_cod_original_sg_symbol_H-M 'P 21/c'
_cod_database_code 7720173
_shelx_shelxl_version_number 2018/3
_shelx_space_group_comment
;
The symmetry employed for this shelxl refinement is uniquely defined
by the following loop, which should always be used as a source of
symmetry information in preference to the above space-group names.
They are only intended as comments.
;
_shelx_estimated_absorpt_t_min 0.247
_shelx_estimated_absorpt_t_max 0.388

loop_
_space_group_symop_operation_xyz
'x, y, z'
'-x, y+1/2, -z+1/2'
'-x, -y, -z'
'x, -y-1/2, z-1/2'

loop_
_atom_site_label
_atom_site_type_symbol
_atom_site_fract_x
_atom_site_fract_y
_atom_site_fract_z
_atom_site_U_iso_or_equiv
_atom_site_adp_type
_atom_site_occupancy
_atom_site_site_symmetry_order
_atom_site_calc_flag
_atom_site_refinement_flags_posn
_atom_site_refinement_flags_adp
_atom_site_refinement_flags_occupancy
_atom_site_disorder_assembly
_atom_site_disorder_group
Ru1 Ru 0.49384(5) 0.06393(9) 0.44190(4) 0.01611(19) Uani 1 1 d . . . . .
Ru2 Ru 0.97838(5) 0.87373(9) 0.51586(4) 0.0202(2) Uani 1 1 d . . . . .
C1 C 0.3141(7) 0.0587(13) 0.5172(5) 0.026(2) Uani 1 1 d . . . . .
H1A H 0.272883 -0.004854 0.541283 0.039 Uiso 1 1 d R U . . .
H1B H 0.337894 0.134875 0.549513 0.039 Uiso 1 1 d R U . . .
H1C H 0.279824 0.102846 0.476373 0.039 Uiso 1 1 d R U . . .
C2 C 0.4998(7) -0.2568(11) 0.4344(5) 0.023(2) Uani 1 1 d . . . . .
C3 C 0.4933(8) -0.4060(12) 0.3985(6) 0.028(2) Uani 1 1 d . . . . .
H3A H 0.495736 -0.483202 0.433721 0.043 Uiso 1 1 d R U . . .
H3B H 0.435237 -0.412542 0.368792 0.043 Uiso 1 1 d R U . . .
H3C H 0.545318 -0.416573 0.369322 0.043 Uiso 1 1 d R U . . .
C4 C 0.3027(9) 0.2670(13) 0.2809(6) 0.031(3) Uani 1 1 d . . . . .
C5 C 0.3965(7) 0.2155(11) 0.3171(5) 0.020(2) Uani 1 1 d . . . . .
C6 C 0.4802(8) 0.2593(12) 0.2898(5) 0.022(2) Uani 1 1 d . . . . .
H6A H 0.475803 0.317764 0.246910 0.027 Uiso 1 1 d R U . . .
C7 C 0.5680(8) 0.2209(11) 0.3206(5) 0.021(2) Uani 1 1 d . . . . .
C8 C 0.6548(8) 0.2709(14) 0.2846(5) 0.030(3) Uani 1 1 d . . . . .
C9 C 0.8982(9) 0.9707(14) 0.3690(5) 0.032(3) Uani 1 1 d . . . . .
H9A H 0.865199 1.048492 0.342716 0.048 Uiso 1 1 d R U . . .
H9B H 0.958839 0.956854 0.351077 0.048 Uiso 1 1 d R U . . .
H9C H 0.862638 0.880813 0.363417 0.048 Uiso 1 1 d R U . . .
C10 C 0.8793(8) 1.1005(13) 0.5864(5) 0.025(2) Uani 1 1 d . . . . .
C11 C 0.8029(8) 1.1591(15) 0.6288(7) 0.037(3) Uani 1 1 d . . . . .
H11A H 0.770762 1.078693 0.649705 0.056 Uiso 1 1 d R U . . .
H11B H 0.830196 1.222312 0.666063 0.056 Uiso 1 1 d R U . . .
H11C H 0.758866 1.214511 0.597804 0.056 Uiso 1 1 d R U . . .
C12 C 0.7690(8) 0.5323(13) 0.4786(6) 0.031(3) Uani 1 1 d . . . . .
C13 C 0.8561(7) 0.6136(12) 0.5100(5) 0.024(2) Uani 1 1 d . . . . .
C14 C 0.9036(8) 0.5483(13) 0.5703(6) 0.031(2) Uani 1 1 d . . . . .
H14A H 0.881099 0.455854 0.587307 0.037 Uiso 1 1 d R U . . .
C15 C 0.9820(8) 0.6101(13) 0.6079(6) 0.027(2) Uani 1 1 d . . . . .
C16 C 1.0273(9) 0.5326(14) 0.6735(6) 0.032(3) Uani 1 1 d . . . . .
F1 F 0.2393(6) 0.1643(11) 0.2767(7) 0.089(4) Uani 1 1 d . . . . .
F2 F 0.2693(7) 0.3765(13) 0.3140(6) 0.084(4) Uani 1 1 d . . . . .
F3 F 0.3106(7) 0.3102(16) 0.2144(5) 0.093(4) Uani 1 1 d . . . . .
F4 F 0.6443(7) 0.4032(11) 0.2576(6) 0.085(4) Uani 1 1 d . . . . .
F5 F 0.7304(6) 0.2719(14) 0.3271(4) 0.079(4) Uani 1 1 d . . . . .
F6 F 0.6709(7) 0.1813(12) 0.2319(5) 0.078(3) Uani 1 1 d . . . . .
F7 F 0.7834(6) 0.3917(9) 0.4676(5) 0.059(2) Uani 1 1 d . . . . .
F8 F 0.7009(5) 0.5421(12) 0.5232(5) 0.063(3) Uani 1 1 d . . . . .
F9 F 0.7337(5) 0.5918(9) 0.4168(4) 0.0456(19) Uani 1 1 d . . . . .
F10 F 0.9740(7) 0.4297(11) 0.6984(5) 0.073(3) Uani 1 1 d . . . . .
F11 F 1.0472(10) 0.6261(11) 0.7260(4) 0.092(4) Uani 1 1 d . . . . .
F12 F 1.1065(8) 0.4721(15) 0.6617(5) 0.098(4) Uani 1 1 d . . . . .
O1 O 0.3907(4) -0.0229(8) 0.4938(3) 0.0187(14) Uani 1 1 d . . . . .
O2 O 0.4964(5) -0.1434(8) 0.3952(3) 0.0220(15) Uani 1 1 d . . . . .
O3 O 0.5068(5) -0.2600(8) 0.5030(4) 0.0221(14) Uani 1 1 d . . . . .
O4 O 0.3878(5) 0.1362(8) 0.3721(3) 0.0207(15) Uani 1 1 d . . . . .
O5 O 0.5874(5) 0.1458(8) 0.3773(3) 0.0203(15) Uani 1 1 d . . . . .
O6 O 0.9128(5) 1.0091(9) 0.4440(4) 0.0231(15) Uani 1 1 d . . . . .
O7 O 0.8885(5) 0.9643(8) 0.5847(4) 0.0241(16) Uani 1 1 d . . . . .
O8 O 0.9268(5) 1.1971(9) 0.5558(4) 0.0258(16) Uani 1 1 d . . . . .
O9 O 0.8758(5) 0.7314(8) 0.4804(3) 0.0222(15) Uani 1 1 d . . . . .
O10 O 1.0245(5) 0.7278(8) 0.5933(4) 0.0249(16) Uani 1 1 d . . . . .

loop_
_atom_site_aniso_label
_atom_site_aniso_U_11
_atom_site_aniso_U_22
_atom_site_aniso_U_33
_atom_site_aniso_U_23
_atom_site_aniso_U_13
_atom_site_aniso_U_12
Ru1 0.0152(3) 0.0202(4) 0.0126(3) 0.0031(3) -0.0009(3) 0.0005(3)
Ru2 0.0176(4) 0.0247(4) 0.0180(4) 0.0015(3) 0.0000(3) -0.0010(3)
C1 0.020(5) 0.037(6) 0.022(5) 0.005(5) 0.002(4) 0.006(5)
C2 0.027(5) 0.019(5) 0.022(5) 0.007(4) 0.002(4) 0.005(4)
C3 0.039(6) 0.021(6) 0.025(5) -0.003(4) 0.001(5) 0.002(5)
C4 0.041(7) 0.029(6) 0.022(5) 0.000(5) -0.007(5) 0.004(5)
C5 0.026(5) 0.020(5) 0.012(4) 0.000(4) -0.005(4) 0.001(4)
C6 0.033(6) 0.019(5) 0.015(4) 0.001(4) 0.001(4) -0.002(4)
C7 0.030(6) 0.015(5) 0.018(5) -0.005(4) 0.005(4) -0.004(4)
C8 0.035(6) 0.039(7) 0.014(5) 0.009(4) -0.003(4) -0.004(5)
C9 0.041(7) 0.033(7) 0.020(5) 0.000(4) -0.007(5) -0.010(5)
C10 0.026(5) 0.033(6) 0.017(5) -0.004(4) 0.001(4) -0.004(5)
C11 0.028(6) 0.043(8) 0.043(7) -0.004(6) 0.015(5) -0.002(5)
C12 0.027(6) 0.030(7) 0.034(6) -0.001(5) -0.005(5) -0.003(5)
C13 0.020(5) 0.023(5) 0.028(5) 0.000(4) 0.000(4) -0.002(4)
C14 0.031(6) 0.030(6) 0.030(6) 0.007(5) -0.004(5) -0.004(5)
C15 0.029(6) 0.026(6) 0.027(5) -0.004(4) 0.007(4) 0.001(5)
C16 0.038(7) 0.033(7) 0.027(6) 0.003(5) 0.002(5) -0.005(5)
F1 0.046(5) 0.063(6) 0.147(10) 0.035(6) -0.065(6) -0.017(5)
F2 0.068(6) 0.092(8) 0.087(7) -0.034(6) -0.023(5) 0.053(6)
F3 0.052(6) 0.184(13) 0.043(5) 0.053(6) -0.004(4) 0.033(7)
F4 0.072(7) 0.062(7) 0.128(9) 0.057(6) 0.049(6) 0.001(5)
F5 0.037(5) 0.153(11) 0.046(5) 0.035(6) -0.002(4) -0.042(6)
F6 0.068(6) 0.098(8) 0.075(6) -0.044(6) 0.049(5) -0.034(6)
F7 0.064(6) 0.030(4) 0.076(6) -0.007(4) -0.037(5) 0.005(4)
F8 0.035(4) 0.097(8) 0.057(5) -0.002(5) 0.007(4) -0.023(5)
F9 0.041(4) 0.043(5) 0.050(4) 0.008(4) -0.016(3) -0.007(4)
F10 0.075(6) 0.081(7) 0.058(5) 0.043(5) -0.027(5) -0.038(6)
F11 0.192(13) 0.051(6) 0.027(4) 0.007(4) -0.034(6) -0.021(7)
F12 0.082(7) 0.146(11) 0.066(6) 0.051(7) 0.014(5) 0.073(8)
O1 0.011(3) 0.026(4) 0.020(3) 0.007(3) 0.004(3) 0.001(3)
O2 0.026(4) 0.023(4) 0.016(3) 0.001(3) 0.000(3) -0.002(3)
O3 0.025(4) 0.021(4) 0.021(3) 0.005(3) 0.003(3) 0.003(3)
O4 0.019(3) 0.026(4) 0.017(3) 0.001(3) 0.000(3) 0.001(3)
O5 0.023(4) 0.025(4) 0.013(3) 0.007(3) 0.003(3) -0.001(3)
O6 0.015(3) 0.032(4) 0.022(3) 0.002(3) -0.004(3) -0.001(3)
O7 0.024(4) 0.024(4) 0.024(4) -0.004(3) 0.001(3) -0.001(3)
O8 0.022(4) 0.029(4) 0.026(4) -0.003(3) 0.001(3) 0.002(3)
O9 0.019(3) 0.027(4) 0.019(3) 0.001(3) -0.004(3) -0.002(3)
O10 0.022(4) 0.027(4) 0.025(4) 0.007(3) 0.001(3) 0.003(3)

loop_
_atom_type_symbol
_atom_type_description
_atom_type_scat_dispersion_real
_atom_type_scat_dispersion_imag
_atom_type_scat_source
C C 0.0137 0.0067 'International Tables Vol C Tables 4.2.6.8 and 6.1.1.4'
H H 0.0000 0.0000 'International Tables Vol C Tables 4.2.6.8 and 6.1.1.4'
F F 0.0583 0.0400 'International Tables Vol C Tables 4.2.6.8 and 6.1.1.4'
O O 0.0389 0.0241 'International Tables Vol C Tables 4.2.6.8 and 6.1.1.4'
Ru Ru -0.0760 2.5955 'International Tables Vol C Tables 4.2.6.8 and 6.1.1.4'

loop_
_geom_angle_atom_site_label_1
_geom_angle_atom_site_label_2
_geom_angle_atom_site_label_3
_geom_angle
_geom_angle_site_symmetry_1
_geom_angle_site_symmetry_3
_geom_angle_publ_flag
O1 Ru1 O1 103.7(2) . 3_656 ?
O1 Ru1 O5 172.4(3) . . ?
O1 Ru1 O5 83.0(3) 3_656 . ?
O1 Ru1 O4 84.3(3) . . ?
O1 Ru1 O4 170.6(3) 3_656 . ?
O5 Ru1 O4 89.4(3) . . ?
O1 Ru1 O3 93.6(3) . 3_656 ?
O1 Ru1 O3 84.0(3) 3_656 3_656 ?
O5 Ru1 O3 90.8(3) . 3_656 ?
O4 Ru1 O3 90.6(3) . 3_656 ?
O1 Ru1 O2 83.6(3) . . ?
O1 Ru1 O2 92.5(3) 3_656 . ?
O5 Ru1 O2 92.5(3) . . ?
O4 Ru1 O2 93.3(3) . . ?
O3 Ru1 O2 174.8(3) 3_656 . ?
O1 Ru1 Ru1 51.91(18) . 3_656 ?
O1 Ru1 Ru1 51.79(18) 3_656 3_656 ?
O5 Ru1 Ru1 134.62(19) . 3_656 ?
O4 Ru1 Ru1 136.0(2) . 3_656 ?
O3 Ru1 Ru1 88.01(19) 3_656 3_656 ?
O2 Ru1 Ru1 86.84(18) . 3_656 ?
O6 Ru2 O6 103.6(2) 3_776 . ?
O6 Ru2 O9 172.7(3) 3_776 . ?
O6 Ru2 O9 83.3(3) . . ?
O6 Ru2 O10 83.1(3) 3_776 . ?
O6 Ru2 O10 170.9(3) . . ?
O9 Ru2 O10 90.1(3) . . ?
O6 Ru2 O7 93.3(3) 3_776 . ?
O6 Ru2 O7 84.1(3) . . ?
O9 Ru2 O7 89.4(3) . . ?
O10 Ru2 O7 89.6(3) . . ?
O6 Ru2 O8 83.1(3) 3_776 3_776 ?
O6 Ru2 O8 92.7(3) . 3_776 ?
O9 Ru2 O8 94.7(3) . 3_776 ?
O10 Ru2 O8 94.1(3) . 3_776 ?
O7 Ru2 O8 174.5(3) . 3_776 ?
O6 Ru2 Ru2 52.2(2) 3_776 3_776 ?
O6 Ru2 Ru2 51.5(2) . 3_776 ?
O9 Ru2 Ru2 134.8(2) . 3_776 ?
O10 Ru2 Ru2 134.9(2) . 3_776 ?
O7 Ru2 Ru2 87.8(2) . 3_776 ?
O8 Ru2 Ru2 86.7(2) 3_776 3_776 ?
O1 C1 H1A 110.4 . . ?
O1 C1 H1B 109.1 . . ?
H1A C1 H1B 109.5 . . ?
O1 C1 H1C 108.8 . . ?
H1A C1 H1C 109.5 . . ?
H1B C1 H1C 109.5 . . ?
O2 C2 O3 126.8(10) . . ?
O2 C2 C3 118.1(9) . . ?
O3 C2 C3 115.1(9) . . ?
C2 C3 H3A 110.3 . . ?
C2 C3 H3B 109.3 . . ?
H3A C3 H3B 109.5 . . ?
C2 C3 H3C 108.8 . . ?
H3A C3 H3C 109.5 . . ?
H3B C3 H3C 109.5 . . ?
F2 C4 F1 107.5(12) . . ?
F2 C4 F3 106.9(12) . . ?
F1 C4 F3 105.5(11) . . ?
F2 C4 C5 111.7(9) . . ?
F1 C4 C5 113.0(10) . . ?
F3 C4 C5 111.8(10) . . ?
O4 C5 C6 127.0(9) . . ?
O4 C5 C4 113.2(9) . . ?
C6 C5 C4 119.7(9) . . ?
C7 C6 C5 123.3(9) . . ?
C7 C6 H6A 118.9 . . ?
C5 C6 H6A 117.8 . . ?
O5 C7 C6 127.7(9) . . ?
O5 C7 C8 113.6(9) . . ?
C6 C7 C8 118.7(9) . . ?
F4 C8 F5 107.3(11) . . ?
F4 C8 F6 107.3(10) . . ?
F5 C8 F6 106.3(11) . . ?
F4 C8 C7 111.9(10) . . ?
F5 C8 C7 113.3(8) . . ?
F6 C8 C7 110.3(10) . . ?
O6 C9 H9A 110.3 . . ?
O6 C9 H9B 108.1 . . ?
H9A C9 H9B 109.5 . . ?
O6 C9 H9C 110.0 . . ?
H9A C9 H9C 109.5 . . ?
H9B C9 H9C 109.5 . . ?
O7 C10 O8 127.7(10) . . ?
O7 C10 C11 116.6(10) . . ?
O8 C10 C11 115.7(10) . . ?
C10 C11 H11A 109.9 . . ?
C10 C11 H11B 109.1 . . ?
H11A C11 H11B 109.5 . . ?
C10 C11 H11C 109.4 . . ?
H11A C11 H11C 109.5 . . ?
H11B C11 H11C 109.5 . . ?
F7 C12 F8 107.1(11) . . ?
F7 C12 F9 107.9(10) . . ?
F8 C12 F9 105.9(10) . . ?
F7 C12 C13 113.5(10) . . ?
F8 C12 C13 109.8(9) . . ?
F9 C12 C13 112.2(10) . . ?
O9 C13 C14 127.7(10) . . ?
O9 C13 C12 116.6(9) . . ?
C14 C13 C12 115.7(10) . . ?
C15 C14 C13 123.7(11) . . ?
C15 C14 H14A 117.3 . . ?
C13 C14 H14A 119.0 . . ?
O10 C15 C14 127.4(10) . . ?
O10 C15 C16 112.7(10) . . ?
C14 C15 C16 119.8(10) . . ?
F12 C16 F10 107.5(12) . . ?
F12 C16 F11 105.3(12) . . ?
F10 C16 F11 106.8(10) . . ?
F12 C16 C15 112.3(10) . . ?
F10 C16 C15 113.4(10) . . ?
F11 C16 C15 111.1(10) . . ?
C1 O1 Ru1 124.3(6) . . ?
C1 O1 Ru1 121.9(6) . 3_656 ?
Ru1 O1 Ru1 76.3(2) . 3_656 ?
C2 O2 Ru1 119.5(6) . . ?
C2 O3 Ru1 118.7(6) . 3_656 ?
C5 O4 Ru1 126.1(6) . . ?
C7 O5 Ru1 126.1(7) . . ?
C9 O6 Ru2 122.9(6) . 3_776 ?
C9 O6 Ru2 122.0(7) . . ?
Ru2 O6 Ru2 76.4(2) 3_776 . ?
C10 O7 Ru2 118.9(7) . . ?
C10 O8 Ru2 118.5(7) . 3_776 ?
C13 O9 Ru2 125.6(6) . . ?
C15 O10 Ru2 124.7(7) . . ?

loop_
_geom_bond_atom_site_label_1
_geom_bond_atom_site_label_2
_geom_bond_distance
_geom_bond_site_symmetry_2
_geom_bond_publ_flag
Ru1 O1 1.988(6) . ?
Ru1 O1 1.992(6) 3_656 ?
Ru1 O5 2.013(6) . ?
Ru1 O4 2.024(7) . ?
Ru1 O3 2.053(7) 3_656 ?
Ru1 O2 2.072(7) . ?
Ru1 Ru1 2.4584(14) 3_656 ?
Ru2 O6 1.975(7) 3_776 ?
Ru2 O6 1.994(7) . ?
Ru2 O9 2.019(7) . ?
Ru2 O10 2.030(7) . ?
Ru2 O7 2.061(7) . ?
Ru2 O8 2.082(7) 3_776 ?
Ru2 Ru2 2.4532(16) 3_776 ?
C1 O1 1.419(12) . ?
C1 H1A 0.9599 . ?
C1 H1B 0.9600 . ?
C1 H1C 0.9599 . ?
C2 O2 1.261(12) . ?
C2 O3 1.282(12) . ?
C2 C3 1.509(14) . ?
C3 H3A 0.9600 . ?
C3 H3B 0.9600 . ?
C3 H3C 0.9601 . ?
C4 F2 1.281(14) . ?
C4 F1 1.294(15) . ?
C4 F3 1.319(13) . ?
C4 C5 1.520(15) . ?
C5 O4 1.269(11) . ?
C5 C6 1.394(15) . ?
C6 C7 1.379(15) . ?
C6 H6A 0.9599 . ?
C7 O5 1.272(12) . ?
C7 C8 1.525(15) . ?
C8 F4 1.303(14) . ?
C8 F5 1.286(13) . ?
C8 F6 1.312(14) . ?
C9 O6 1.446(12) . ?
C9 H9A 0.9600 . ?
C9 H9B 0.9601 . ?
C9 H9C 0.9599 . ?
C10 O7 1.241(14) . ?
C10 O8 1.270(13) . ?
C10 C11 1.497(15) . ?
C11 H11A 0.9600 . ?
C11 H11B 0.9601 . ?
C11 H11C 0.9600 . ?
C12 F7 1.309(14) . ?
C12 F8 1.335(14) . ?
C12 F9 1.336(13) . ?
C12 C13 1.519(14) . ?
C13 O9 1.244(13) . ?
C13 C14 1.397(15) . ?
C14 C15 1.388(15) . ?
C14 H14A 0.9600 . ?
C15 O10 1.266(13) . ?
C15 C16 1.512(16) . ?
C16 F12 1.289(15) . ?
C16 F10 1.311(14) . ?
C16 F11 1.310(14) . ?
